data_7238264
loop_
_publ_author_name
'Chen, Shuo-ping'
'Zhang, Yu-qin'
'Hu, Le'
'He, Hong-zhen'
'Yuan, Liang-jie'

_publ_section_title
;
 Hydrogen-bonded assembly of aminophosphonic anions: different 1D, 2D and
 3D supramolecular architectures
;
_journal_issue 10
_journal_name_full CrystEngComm
_journal_page_first 3327
_journal_paper_doi 10.1039/c003756g
_journal_volume 12
_journal_year 2010
_chemical_formula_sum 'C3 H13 N O7 P2'
_chemical_formula_weight 237.08
_space_group_IT_number 14
_space_group_name_Hall '-P 2yn'
_space_group_name_H-M_alt 'P 1 21/n 1'
_symmetry_cell_setting monoclinic
_symmetry_space_group_name_H-M 'P 1 21/n 1'
_atom_sites_solution_hydrogens geom
_atom_sites_solution_primary direct
_atom_sites_solution_secondary difmap
_audit_creation_method SHELXL-97
_cell_angle_alpha 90.00
_cell_angle_beta 113.5640(10)
_cell_angle_gamma 90.00
_cell_formula_units_Z 4
_cell_length_a 10.9976(9)
_cell_length_b 6.9889(6)
_cell_length_c 12.5997(10)
_cell_measurement_temperature 273(2)
_cell_volume 887.67(13)
_computing_cell_refinement 'Bruker SMART'
_computing_data_collection 'Bruker SMART'
_computing_data_reduction 'Bruker SAINT'
_computing_molecular_graphics 'Bruker SHELXTL'
_computing_publication_material 'Bruker SHELXTL'
_computing_structure_refinement 'SHELXL-97 (Sheldrick, 1997)'
_computing_structure_solution 'SHELXS-97 (Sheldrick, 1990)'
_diffrn_ambient_temperature 273(2)
_diffrn_measured_fraction_theta_full 0.992
_diffrn_measured_fraction_theta_max 0.992
_diffrn_measurement_device_type 'CCD area detector'
_diffrn_measurement_method 'phi and omega scans'
_diffrn_radiation_monochromator graphite
_diffrn_radiation_source 'fine-focus sealed tube'
_diffrn_radiation_type MoK\a
_diffrn_radiation_wavelength 0.71073
_diffrn_reflns_av_R_equivalents 0.0143
_diffrn_reflns_av_sigmaI/netI 0.0163
_diffrn_reflns_limit_h_max 14
_diffrn_reflns_limit_h_min -12
_diffrn_reflns_limit_k_max 8
_diffrn_reflns_limit_k_min -9
_diffrn_reflns_limit_l_max 16
_diffrn_reflns_limit_l_min -16
_diffrn_reflns_number 5668
_diffrn_reflns_theta_full 28.00
_diffrn_reflns_theta_max 28.00
_diffrn_reflns_theta_min 3.17
_exptl_absorpt_coefficient_mu 0.500
_exptl_absorpt_correction_T_max 0.8979
_exptl_absorpt_correction_T_min 0.8484
_exptl_absorpt_correction_type multi-scan
_exptl_absorpt_process_details SADABS
_exptl_crystal_colour colorless
_exptl_crystal_density_diffrn 1.774
_exptl_crystal_density_method 'not measured'
_exptl_crystal_description block
_exptl_crystal_F_000 496
_exptl_crystal_size_max 0.34
_exptl_crystal_size_mid 0.25
_exptl_crystal_size_min 0.22
_refine_diff_density_max 0.415
_refine_diff_density_min -0.643
_refine_diff_density_rms 0.075
_refine_ls_extinction_coef 0.016(2)
_refine_ls_extinction_expression Fc^*^=kFc[1+0.001xFc^2^\l^3^/sin(2\q)]^-1/4^
_refine_ls_extinction_method SHELXL
_refine_ls_goodness_of_fit_ref 1.074
_refine_ls_hydrogen_treatment mixed
_refine_ls_matrix_type full
_refine_ls_number_parameters 145
_refine_ls_number_reflns 2123
_refine_ls_number_restraints 0
_refine_ls_restrained_S_all 1.074
_refine_ls_R_factor_all 0.0322
_refine_ls_R_factor_gt 0.0306
_refine_ls_shift/su_max 0.010
_refine_ls_shift/su_mean 0.000
_refine_ls_structure_factor_coef Fsqd
_refine_ls_weighting_details 'calc w=1/[\s^2^(Fo^2^)+(0.0508P)^2^+0.6533P] where P=(Fo^2^+2Fc^2^)/3'
_refine_ls_weighting_scheme calc
_refine_ls_wR_factor_gt 0.0869
_refine_ls_wR_factor_ref 0.0879
_reflns_number_gt 2000
_reflns_number_total 2123
_reflns_threshold_expression >2sigma(I)
_cod_data_source_file c003756g.txt
_cod_data_source_block 80519csp1_0m
_cod_depositor_comments
;
The following automatic conversions were performed:

data item '_exptl_absorpt_correction_type' value 'Multi-scan' was
changed to 'multi-scan' in accordance with the
/home/saulius/struct/COD-crude-data/automatic-downloads/DataCite-retrospective/RSC/depositions/lib/dictionaries/cif_core.dic
dictionary named 'cif_core.dic' version 2.4.2 last updated on
2011-04-26.

data item '_symmetry_cell_setting' value 'Monoclinic' was changed to
'monoclinic' in accordance with the
/home/saulius/struct/COD-crude-data/automatic-downloads/DataCite-retrospective/RSC/depositions/lib/dictionaries/cif_core.dic
dictionary named 'cif_core.dic' version 2.4.2 last updated on
2011-04-26.

Automatic conversion script
Id: cif_fix_values 6909 2019-04-08 15:41:33Z antanas 
;
_cod_original_sg_symbol_H-M P2(1)/n
_cod_database_code 7238264

loop_
_symmetry_equiv_pos_as_xyz
'x, y, z'
'-x+1/2, y+1/2, -z+1/2'
'-x, -y, -z'
'x-1/2, -y-1/2, z-1/2'

loop_
_atom_site_label
_atom_site_type_symbol
_atom_site_fract_x
_atom_site_fract_y
_atom_site_fract_z
_atom_site_U_iso_or_equiv
_atom_site_adp_type
_atom_site_occupancy
_atom_site_symmetry_multiplicity
_atom_site_calc_flag
_atom_site_refinement_flags
C1 C 0.38949(14) 0.7210(2) 0.17252(12) 0.0128(3) Uani 1 1 d .
C2 C 0.44517(18) 0.8823(2) 0.12104(14) 0.0212(3) Uani 1 1 d .
H2A H 0.4165 0.8594 0.0387 0.025 Uiso 1 1 calc R
H2B H 0.4064 1.0025 0.1302 0.025 Uiso 1 1 calc R
C3 C 0.5959(2) 0.9037(3) 0.17398(19) 0.0301(4) Uani 1 1 d .
H3A H 0.6279 0.8987 0.2569 0.045 Uiso 1 1 calc R
H3B H 0.6197 1.0242 0.1511 0.045 Uiso 1 1 calc R
H3C H 0.6349 0.8016 0.1473 0.045 Uiso 1 1 calc R
H3 H 0.281(2) 0.698(4) 0.354(2) 0.023(6) Uiso 1 1 d .
H5 H 0.592(2) 0.474(3) 0.111(2) 0.025(6) Uiso 1 1 d .
H1W1 H 0.617(3) 0.286(5) 0.304(3) 0.042(9) Uiso 0.75 1 d P
H2W1 H 0.598(4) 0.382(6) 0.417(3) 0.043(9) Uiso 0.75 1 d P
H3W1 H 0.708(4) 0.187(5) 0.434(3) 0.041(9) Uiso 0.75 1 d P
H4W1 H 0.540(4) 0.152(6) 0.375(3) 0.042(9) Uiso 0.75 1 d P
N1 N 0.23959(13) 0.74451(19) 0.12109(11) 0.0151(3) Uani 1 1 d .
H1A H 0.2184 0.8512 0.1482 0.023 Uiso 1 1 calc R
H1B H 0.2027 0.6446 0.1406 0.023 Uiso 1 1 calc R
H1C H 0.2099 0.7515 0.0443 0.023 Uiso 1 1 calc R
O1 O 0.43101(12) 0.96082(17) 0.35107(10) 0.0197(3) Uani 1 1 d .
O2 O 0.57555(11) 0.65745(18) 0.39366(10) 0.0209(3) Uani 1 1 d .
O3 O 0.33604(12) 0.63802(17) 0.36012(10) 0.0180(2) Uani 1 1 d .
O4 O 0.37018(12) 0.33922(17) 0.19055(11) 0.0207(3) Uani 1 1 d .
O5 O 0.56852(11) 0.45308(19) 0.16182(10) 0.0201(3) Uani 1 1 d .
O6 O 0.34347(11) 0.47787(18) -0.00509(10) 0.0200(3) Uani 1 1 d .
O1W O 0.61750(16) 0.2514(2) 0.38661(15) 0.0360(4) Uani 1 1 d .
P1 P 0.44452(4) 0.75146(5) 0.33203(3) 0.01309(13) Uani 1 1 d .
P2 P 0.41591(4) 0.48090(6) 0.12530(3) 0.01331(13) Uani 1 1 d .

loop_
_atom_site_aniso_label
_atom_site_aniso_U_11
_atom_site_aniso_U_22
_atom_site_aniso_U_33
_atom_site_aniso_U_23
_atom_site_aniso_U_13
_atom_site_aniso_U_12
C1 0.0123(7) 0.0132(7) 0.0120(6) 0.0004(5) 0.0038(5) 0.0005(5)
C2 0.0281(8) 0.0176(8) 0.0199(7) 0.0025(6) 0.0118(7) -0.0040(6)
C3 0.0293(9) 0.0259(9) 0.0434(11) -0.0036(8) 0.0234(8) -0.0088(7)
N1 0.0143(6) 0.0149(6) 0.0137(6) 0.0000(4) 0.0030(5) 0.0021(4)
O1 0.0225(6) 0.0149(6) 0.0220(6) -0.0045(4) 0.0091(5) -0.0015(4)
O2 0.0169(6) 0.0245(6) 0.0159(5) -0.0010(4) 0.0009(4) 0.0045(4)
O3 0.0203(6) 0.0168(6) 0.0195(6) 0.0021(4) 0.0107(5) 0.0004(5)
O4 0.0220(6) 0.0157(6) 0.0271(6) 0.0014(4) 0.0126(5) -0.0020(4)
O5 0.0139(5) 0.0279(7) 0.0189(6) 0.0023(5) 0.0069(5) 0.0032(4)
O6 0.0171(5) 0.0272(6) 0.0146(5) -0.0056(4) 0.0052(4) -0.0017(4)
O1W 0.0314(8) 0.0324(8) 0.0386(8) 0.0007(6) 0.0082(6) 0.0018(6)
P1 0.0138(2) 0.0133(2) 0.0108(2) -0.00062(13) 0.00345(15) 0.00039(13)
P2 0.0127(2) 0.0136(2) 0.0139(2) -0.00139(13) 0.00560(15) -0.00009(13)

loop_
_atom_type_symbol
_atom_type_description
_atom_type_scat_dispersion_real
_atom_type_scat_dispersion_imag
_atom_type_scat_source
C C 0.0033 0.0016 'International Tables Vol C Tables 4.2.6.8 and 6.1.1.4'
H H 0.0000 0.0000 'International Tables Vol C Tables 4.2.6.8 and 6.1.1.4'
N N 0.0061 0.0033 'International Tables Vol C Tables 4.2.6.8 and 6.1.1.4'
O O 0.0106 0.0060 'International Tables Vol C Tables 4.2.6.8 and 6.1.1.4'
P P 0.1023 0.0942 'International Tables Vol C Tables 4.2.6.8 and 6.1.1.4'

loop_
_geom_angle_atom_site_label_1
_geom_angle_atom_site_label_2
_geom_angle_atom_site_label_3
_geom_angle
N1 C1 C2 106.66(12)
N1 C1 P2 104.18(9)
C2 C1 P2 112.90(11)
N1 C1 P1 106.05(9)
C2 C1 P1 110.92(10)
P2 C1 P1 115.28(8)
C3 C2 C1 115.59(14)
C3 C2 H2A 108.4
C1 C2 H2A 108.4
C3 C2 H2B 108.4
C1 C2 H2B 108.4
H2A C2 H2B 107.4
C2 C3 H3A 109.5
C2 C3 H3B 109.5
H3A C3 H3B 109.5
C2 C3 H3C 109.5
H3A C3 H3C 109.5
H3B C3 H3C 109.5
C1 N1 H1A 109.5
C1 N1 H1B 109.5
H1A N1 H1B 109.5
C1 N1 H1C 109.5
H1A N1 H1C 109.5
H1B N1 H1C 109.5
P1 O3 H3 111.8(19)
P2 O5 H5 113.2(17)
H1W1 O1W H2W1 104(3)
H1W1 O1W H3W1 107(3)
H2W1 O1W H3W1 117(3)
H1W1 O1W H4W1 109(3)
H2W1 O1W H4W1 111(3)
H3W1 O1W H4W1 109(3)
O2 P1 O1 118.97(7)
O2 P1 O3 108.70(7)
O1 P1 O3 108.70(7)
O2 P1 C1 109.94(7)
O1 P1 C1 105.87(7)
O3 P1 C1 103.56(6)
O4 P2 O6 116.15(7)
O4 P2 O5 108.22(7)
O6 P2 O5 110.79(7)
O4 P2 C1 107.11(7)
O6 P2 C1 106.32(7)
O5 P2 C1 107.90(7)

loop_
_geom_bond_atom_site_label_1
_geom_bond_atom_site_label_2
_geom_bond_distance
C1 N1 1.5200(18)
C1 C2 1.544(2)
C1 P2 1.8418(16)
C1 P1 1.8650(15)
C2 C3 1.527(3)
C2 H2A 0.9700
C2 H2B 0.9700
C3 H3A 0.9600
C3 H3B 0.9600
C3 H3C 0.9600
N1 H1A 0.8900
N1 H1B 0.8900
N1 H1C 0.8900
O1 P1 1.4997(12)
O2 P1 1.4888(12)
O3 P1 1.5858(12)
O3 H3 0.72(2)
O4 P2 1.4966(12)
O5 P2 1.5649(12)
O5 H5 0.79(2)
O6 P2 1.5125(12)
O1W H1W1 1.06(4)
O1W H2W1 1.05(4)
O1W H3W1 1.04(4)
O1W H4W1 1.07(4)

loop_
_geom_hbond_atom_site_label_D
_geom_hbond_atom_site_label_H
_geom_hbond_atom_site_label_A
_geom_hbond_distance_DH
_geom_hbond_distance_HA
_geom_hbond_distance_DA
_geom_hbond_angle_DHA
_geom_hbond_site_symmetry_A
O3 H3 O4 0.72(2) 1.82(2) 2.5240(17) 169(3) 2
O5 H5 O6 0.79(2) 1.78(2) 2.5686(17) 176(2) 3_665
O1W H1W1 O5 1.06(4) 2.03(4) 3.013(2) 153(3) .
O1W H2W1 O2 1.05(4) 1.95(4) 2.882(2) 147(3) .
O1W H3W1 O6 1.04(4) 1.79(4) 2.810(2) 165(3) 4_666
O1W H4W1 O1 1.07(4) 1.73(4) 2.792(2) 170(3) 1_545
N1 H1A O3 0.89 2.08 2.9102(17) 154.4 2
N1 H1A O4 0.89 2.58 3.1336(18) 121.0 2
N1 H1B O1 0.89 1.99 2.8461(18) 161.9 2_545
N1 H1C O2 0.89 1.99 2.7932(17) 149.9 4_575

loop_
_geom_torsion_atom_site_label_1
_geom_torsion_atom_site_label_2
_geom_torsion_atom_site_label_3
_geom_torsion_atom_site_label_4
_geom_torsion
N1 C1 C2 C3 171.63(14)
P2 C1 C2 C3 -74.54(16)
P1 C1 C2 C3 56.58(17)
N1 C1 P1 O2 157.47(10)
C2 C1 P1 O2 -87.11(12)
P2 C1 P1 O2 42.77(10)
N1 C1 P1 O1 -72.83(10)
C2 C1 P1 O1 42.59(12)
P2 C1 P1 O1 172.47(8)
N1 C1 P1 O3 41.46(11)
C2 C1 P1 O3 156.89(11)
P2 C1 P1 O3 -73.23(9)
N1 C1 P2 O4 -70.34(10)
C2 C1 P2 O4 174.33(11)
P1 C1 P2 O4 45.42(10)
N1 C1 P2 O6 54.45(10)
C2 C1 P2 O6 -60.87(12)
P1 C1 P2 O6 170.22(8)
N1 C1 P2 O5 173.34(9)
C2 C1 P2 O5 58.02(12)
P1 C1 P2 O5 -70.89(9)
